data_1521164
loop_
_publ_author_name
'Hirata, T.'

_publ_section_title
;
 Oxygen position, octahedral distortion, and bond-valence parameter from
 bond lengths in Ti1-x Snx O2 (0<x<1)
;
_journal_name_full 'Journal of the American Ceramic Society'
_journal_page_first 3205
_journal_page_last 3207
_journal_volume 83
_journal_year 2000
_chemical_formula_sum 'O2 Sn0.6 Ti0.4'
_chemical_name_systematic '(Ti0.4 Sn0.6) O2'
_space_group_IT_number 136
_symmetry_space_group_name_Hall '-P 4n 2n'
_symmetry_space_group_name_H-M 'P 42/m n m'
_cell_angle_alpha 90
_cell_angle_beta 90
_cell_angle_gamma 90
_cell_formula_units_Z 2
_cell_length_a 4.6804
_cell_length_b 4.6804
_cell_length_c 3.0955
_cell_volume 67.810
_citation_journal_id_ASTM JACTAW
_cod_data_source_file Hirata_JACTAW_2000_1696.cif
_cod_data_source_block O2Sn0.6Ti0.4
_cod_original_cell_volume 67.81046
_cod_database_code 1521164

loop_
_symmetry_equiv_pos_as_xyz
x,y,z
-y+1/2,x+1/2,z+1/2
-x,-y,z
y+1/2,-x+1/2,z+1/2
x+1/2,-y+1/2,-z+1/2
y,x,-z
-x+1/2,y+1/2,-z+1/2
-y,-x,-z
-x,-y,-z
y-1/2,-x-1/2,-z-1/2
x,y,-z
-y-1/2,x-1/2,-z-1/2
-x-1/2,y-1/2,z-1/2
-y,-x,z
x-1/2,-y-1/2,z-1/2
y,x,z

loop_
_atom_site_label
_atom_site_type_symbol
_atom_site_fract_x
_atom_site_fract_y
_atom_site_fract_z
_atom_site_occupancy
_atom_site_U_iso_or_equiv
Sn1 Sn+4 0 0 0 0.6 0.0
O1 O-2 0.3059 0.3059 0 1 0.0
Ti1 Ti+4 0 0 0 0.4 0.0
